data_4315976
loop_
_publ_author_name
'Richard D. Adams'
'William C. Pearl'

_publ_section_title
;
 Reactions of the Platinum (Tri-tert-butylphosphine) Group with Bridging
 SbPh2 Ligands in Rhenium-Antimony Carbonyl Complexes
;
_journal_name_full 'Inorganic Chemistry'
_journal_page_first 6188
_journal_page_last 6195
_journal_paper_doi 10.1021/ic1008335
_journal_volume 49
_journal_year 2010
_chemical_formula_sum 'C39 H43 O9 P Pt Re2 Sb2'
_chemical_formula_weight 1497.69
_chemical_name_systematic
; 
 ? 
;
_space_group_IT_number 2
_symmetry_cell_setting triclinic
_symmetry_space_group_name_Hall '-P 1'
_symmetry_space_group_name_H-M 'P -1'
_atom_sites_solution_hydrogens geom
_atom_sites_solution_primary direct
_atom_sites_solution_secondary difmap
_audit_creation_method SHELXL-97
_cell_angle_alpha 96.997(4)
_cell_angle_beta 92.866(4)
_cell_angle_gamma 105.465(4)
_cell_formula_units_Z 2
_cell_length_a 9.2812(17)
_cell_length_b 13.585(3)
_cell_length_c 19.413(4)
_cell_measurement_reflns_used 4334
_cell_measurement_temperature 294(2)
_cell_measurement_theta_max 23.26
_cell_measurement_theta_min 2.29
_cell_volume 2332.8(8)
_computing_cell_refinement 'SAINT+  V6.45 (Bruker, 2003)'
_computing_data_collection 'SMART V5.632 (Bruker, 2005)'
_computing_data_reduction 'SAINT+  V6.45'
_computing_molecular_graphics 'SHELXTL V6.1 (Sheldrick, 2000)'
_computing_publication_material 'SHELXTL V6.1'
_computing_structure_refinement 'SHELXL-97 (Sheldrick, 1997)'
_computing_structure_solution 'SHELXS-97 (Sheldrick, 1990)'
_diffrn_ambient_temperature 294(2)
_diffrn_measured_fraction_theta_full 0.999
_diffrn_measured_fraction_theta_max 0.999
_diffrn_measurement_device_type 'Bruker SMART APEX CCD diffractometer'
_diffrn_measurement_method 'omega scans'
_diffrn_radiation_monochromator graphite
_diffrn_radiation_source 'fine-focus sealed tube'
_diffrn_radiation_type MoK\a
_diffrn_radiation_wavelength 0.71073
_diffrn_reflns_av_R_equivalents 0.0775
_diffrn_reflns_av_sigmaI/netI 0.0873
_diffrn_reflns_limit_h_max 11
_diffrn_reflns_limit_h_min -11
_diffrn_reflns_limit_k_max 16
_diffrn_reflns_limit_k_min -16
_diffrn_reflns_limit_l_max 24
_diffrn_reflns_limit_l_min -24
_diffrn_reflns_number 29503
_diffrn_reflns_theta_full 26.37
_diffrn_reflns_theta_max 26.37
_diffrn_reflns_theta_min 1.57
_diffrn_standards_decay_% <1
_exptl_absorpt_coefficient_mu 9.381
_exptl_absorpt_correction_T_max 1.000
_exptl_absorpt_correction_T_min 0.568
_exptl_absorpt_correction_type multi-scan
_exptl_absorpt_process_details '(SADABS, Bruker, 1997)'
_exptl_crystal_colour Colorless
_exptl_crystal_density_diffrn 2.132
_exptl_crystal_density_method 'not measured'
_exptl_crystal_description Block
_exptl_crystal_F_000 1388
_exptl_crystal_size_max 0.18
_exptl_crystal_size_mid 0.16
_exptl_crystal_size_min 0.06
_refine_diff_density_max 2.884
_refine_diff_density_min -2.720
_refine_diff_density_rms 0.303
_refine_ls_extinction_method none
_refine_ls_goodness_of_fit_ref 0.997
_refine_ls_hydrogen_treatment mixed
_refine_ls_matrix_type full
_refine_ls_number_parameters 499
_refine_ls_number_reflns 9533
_refine_ls_number_restraints 0
_refine_ls_restrained_S_all 0.997
_refine_ls_R_factor_all 0.1161
_refine_ls_R_factor_gt 0.0672
_refine_ls_shift/su_max 0.000
_refine_ls_shift/su_mean 0.000
_refine_ls_structure_factor_coef Fsqd
_refine_ls_weighting_details 'calc w=1/[\s^2^(Fo^2^)+(0.0866P)^2^+0.0000P] where P=(Fo^2^+2Fc^2^)/3'
_refine_ls_weighting_scheme calc
_refine_ls_wR_factor_gt 0.1484
_refine_ls_wR_factor_ref 0.1717
_reflns_number_gt 5880
_reflns_number_total 9533
_reflns_threshold_expression >2sigma(I)
_cod_data_source_file ic1008335_si_002_2.cif
_cod_data_source_block 3
_cod_depositor_comments
;
The following automatic conversions were performed:

'_symmetry_cell_setting' value 'Triclinic' changed to 'triclinic'
according to the built-in table from CIF Core dictionary named
'cif_core.dic' version 2.4.1 from
2010-06-29.

'_exptl_absorpt_correction_type' value 'Multi-scan'
changed to 'multi-scan' according to the built-in table from CIF Core
dictionary named 'cif_core.dic' version 2.4.1 from 2010-06-29.

Automatic conversion script
Id: cif_fix_values 1646 2011-03-28 12:23:43Z adriana 
;
_cod_original_cell_volume 2332.8(7)
_cod_database_code 4315976

loop_
_symmetry_equiv_pos_as_xyz
'x, y, z'
'-x, -y, -z'

loop_
_atom_site_label
_atom_site_type_symbol
_atom_site_fract_x
_atom_site_fract_y
_atom_site_fract_z
_atom_site_U_iso_or_equiv
_atom_site_adp_type
_atom_site_occupancy
_atom_site_symmetry_multiplicity
_atom_site_calc_flag
_atom_site_refinement_flags
_atom_site_disorder_assembly
_atom_site_disorder_group
Pt1 Pt 0.75582(7) 0.02392(5) 0.34059(3) 0.0511(2) Uani 1 1 d . . .
Re1 Re 1.04224(6) 0.30900(5) 0.24466(3) 0.04537(18) Uani 1 1 d . . .
Re2 Re 0.55708(7) 0.20072(5) 0.20258(3) 0.04845(19) Uani 1 1 d . . .
Sb1 Sb 0.81296(11) 0.29747(8) 0.14544(5) 0.0440(3) Uani 1 1 d . . .
Sb2 Sb 0.78481(11) 0.20672(8) 0.30462(5) 0.0435(2) Uani 1 1 d . . .
P1 P 0.7291(5) -0.1549(3) 0.3355(2) 0.0593(12) Uani 1 1 d . . .
O1 O 0.657(3) 0.0915(13) 0.4787(10) 0.152(9) Uani 1 1 d . . .
O11 O 0.9838(18) 0.5124(11) 0.3150(7) 0.099(5) Uani 1 1 d . . .
O12 O 1.2851(14) 0.4235(12) 0.1573(7) 0.092(4) Uani 1 1 d . . .
O13 O 1.0504(17) 0.0882(10) 0.1822(7) 0.084(4) Uani 1 1 d . . .
O14 O 1.2620(16) 0.3104(13) 0.3697(7) 0.099(5) Uani 1 1 d . . .
O21 O 0.5540(18) 0.4228(11) 0.2693(8) 0.095(4) Uani 1 1 d . . .
O22 O 0.3295(15) 0.1966(12) 0.0799(7) 0.093(4) Uani 1 1 d . . .
O23 O 0.6342(17) 0.0051(10) 0.1299(7) 0.090(4) Uani 1 1 d . . .
O24 O 0.3275(16) 0.0843(12) 0.2937(8) 0.101(5) Uani 1 1 d . . .
C1 C 0.698(3) 0.0616(19) 0.4252(12) 0.106(8) Uani 1 1 d . . .
C11 C 1.003(2) 0.4372(14) 0.2870(8) 0.062(4) Uani 1 1 d . . .
C12 C 1.194(2) 0.3812(13) 0.1894(8) 0.058(4) Uani 1 1 d . . .
C13 C 1.0472(18) 0.1694(15) 0.2037(9) 0.059(4) Uani 1 1 d . . .
C14 C 1.1793(18) 0.3125(14) 0.3243(8) 0.060(4) Uani 1 1 d . . .
C21 C 0.5576(19) 0.3409(15) 0.2460(9) 0.061(4) Uani 1 1 d . . .
C22 C 0.4161(18) 0.1958(14) 0.1240(9) 0.065(5) Uani 1 1 d . . .
C23 C 0.6021(18) 0.0755(13) 0.1558(9) 0.058(4) Uani 1 1 d . . .
C24 C 0.4119(18) 0.1277(14) 0.2599(10) 0.066(5) Uani 1 1 d . . .
C25 C 0.812(2) 0.4433(13) 0.1106(7) 0.053(4) Uani 1 1 d . . .
C26 C 0.936(2) 0.5054(14) 0.0962(10) 0.076(5) Uani 1 1 d . . .
H26 H 1.0275 0.4918 0.1047 0.091 Uiso 1 1 calc R . .
C27 C 0.927(3) 0.5976(17) 0.0663(11) 0.105(8) Uani 1 1 d . . .
H27 H 1.0135 0.6446 0.0565 0.125 Uiso 1 1 calc R . .
C28 C 0.788(3) 0.6144(15) 0.0528(10) 0.086(7) Uani 1 1 d . . .
H28 H 0.7823 0.6722 0.0328 0.103 Uiso 1 1 calc R . .
C29 C 0.664(3) 0.5502(17) 0.0677(12) 0.093(7) Uani 1 1 d . . .
H29 H 0.5719 0.5623 0.0580 0.111 Uiso 1 1 calc R . .
C30 C 0.672(2) 0.4641(13) 0.0979(10) 0.072(5) Uani 1 1 d . . .
H30 H 0.5847 0.4198 0.1100 0.086 Uiso 1 1 calc R . .
C31 C 0.8261(17) 0.2155(13) 0.0462(8) 0.053(4) Uani 1 1 d . . .
C32 C 0.944(3) 0.1733(15) 0.0307(10) 0.080(6) Uani 1 1 d . . .
H32 H 1.0234 0.1830 0.0645 0.096 Uiso 1 1 calc R . .
C33 C 0.947(3) 0.1170(17) -0.0339(11) 0.089(7) Uani 1 1 d . . .
H33 H 1.0275 0.0903 -0.0436 0.106 Uiso 1 1 calc R . .
C34 C 0.828(3) 0.1019(17) -0.0829(11) 0.101(8) Uani 1 1 d . . .
H34 H 0.8270 0.0626 -0.1257 0.121 Uiso 1 1 calc R . .
C35 C 0.712(3) 0.144(2) -0.0698(12) 0.112(9) Uani 1 1 d . . .
H35 H 0.6334 0.1361 -0.1036 0.135 Uiso 1 1 calc R . .
C36 C 0.714(2) 0.1981(17) -0.0048(10) 0.086(6) Uani 1 1 d . . .
H36 H 0.6337 0.2245 0.0046 0.103 Uiso 1 1 calc R . .
C37 C 0.7640(16) 0.3018(12) 0.3991(8) 0.051(4) Uani 1 1 d . . .
C38 C 0.883(2) 0.3364(15) 0.4503(8) 0.071(5) Uani 1 1 d . . .
H38 H 0.9718 0.3197 0.4424 0.085 Uiso 1 1 calc R . .
C39 C 0.874(3) 0.3936(17) 0.5113(11) 0.091(6) Uani 1 1 d . . .
H39 H 0.9543 0.4132 0.5452 0.109 Uiso 1 1 calc R . .
C40 C 0.743(3) 0.4226(16) 0.5228(12) 0.097(7) Uani 1 1 d . . .
H40 H 0.7362 0.4636 0.5639 0.117 Uiso 1 1 calc R . .
C41 C 0.624(3) 0.3895(16) 0.4720(11) 0.088(7) Uani 1 1 d . . .
H41 H 0.5350 0.4074 0.4796 0.105 Uiso 1 1 calc R . .
C42 C 0.634(2) 0.3311(14) 0.4112(9) 0.066(5) Uani 1 1 d . . .
H42 H 0.5531 0.3106 0.3774 0.079 Uiso 1 1 calc R . .
C43 C 0.780(2) -0.1926(14) 0.4226(10) 0.076(5) Uani 1 1 d . . .
C44 C 0.708(4) -0.147(2) 0.4799(11) 0.149(13) Uani 1 1 d . . .
H44A H 0.6045 -0.1560 0.4652 0.224 Uiso 1 1 calc R . .
H44B H 0.7582 -0.0753 0.4917 0.224 Uiso 1 1 calc R . .
H44C H 0.7142 -0.1818 0.5199 0.224 Uiso 1 1 calc R . .
C45 C 0.957(3) -0.156(2) 0.4411(15) 0.141(12) Uani 1 1 d . . .
H45A H 0.9921 -0.0827 0.4409 0.212 Uiso 1 1 calc R . .
H45B H 1.0045 -0.1906 0.4072 0.212 Uiso 1 1 calc R . .
H45C H 0.9800 -0.1717 0.4865 0.212 Uiso 1 1 calc R . .
C46 C 0.731(3) -0.3128(17) 0.4246(11) 0.113(8) Uani 1 1 d . . .
H46A H 0.7532 -0.3262 0.4708 0.170 Uiso 1 1 calc R . .
H46B H 0.7847 -0.3458 0.3925 0.170 Uiso 1 1 calc R . .
H46C H 0.6252 -0.3394 0.4118 0.170 Uiso 1 1 calc R . .
C47 C 0.525(2) -0.2208(14) 0.3047(12) 0.085(6) Uani 1 1 d . . .
C48 C 0.474(3) -0.1660(19) 0.2487(13) 0.127(10) Uani 1 1 d . . .
H48A H 0.3659 -0.1852 0.2431 0.191 Uiso 1 1 calc R . .
H48B H 0.5115 -0.1854 0.2055 0.191 Uiso 1 1 calc R . .
H48C H 0.5108 -0.0928 0.2621 0.191 Uiso 1 1 calc R . .
C49 C 0.487(3) -0.3378(18) 0.2799(18) 0.176(15) Uani 1 1 d . . .
H49A H 0.5010 -0.3729 0.3187 0.264 Uiso 1 1 calc R . .
H49B H 0.5527 -0.3507 0.2451 0.264 Uiso 1 1 calc R . .
H49C H 0.3851 -0.3626 0.2603 0.264 Uiso 1 1 calc R . .
C50 C 0.427(3) -0.206(2) 0.3657(14) 0.148(12) Uani 1 1 d . . .
H50A H 0.4435 -0.1336 0.3811 0.222 Uiso 1 1 calc R . .
H50B H 0.4538 -0.2387 0.4036 0.222 Uiso 1 1 calc R . .
H50C H 0.3230 -0.2363 0.3501 0.222 Uiso 1 1 calc R . .
C51 C 0.851(3) -0.1981(16) 0.2684(13) 0.099(8) Uani 1 1 d . . .
C52 C 1.009(3) -0.120(3) 0.2804(17) 0.167(14) Uani 1 1 d . . .
H52A H 1.0703 -0.1412 0.3137 0.251 Uiso 1 1 calc R . .
H52B H 0.9995 -0.0528 0.2979 0.251 Uiso 1 1 calc R . .
H52C H 1.0547 -0.1168 0.2372 0.251 Uiso 1 1 calc R . .
C53 C 0.863(4) -0.307(2) 0.2700(16) 0.188(17) Uani 1 1 d . . .
H53A H 0.9221 -0.3246 0.2337 0.281 Uiso 1 1 calc R . .
H53B H 0.7642 -0.3545 0.2630 0.281 Uiso 1 1 calc R . .
H53C H 0.9095 -0.3117 0.3144 0.281 Uiso 1 1 calc R . .
C54 C 0.797(3) -0.1873(18) 0.1936(11) 0.116(9) Uani 1 1 d . . .
H54A H 0.8620 -0.2074 0.1612 0.174 Uiso 1 1 calc R . .
H54B H 0.7977 -0.1169 0.1914 0.174 Uiso 1 1 calc R . .
H54C H 0.6964 -0.2311 0.1820 0.174 Uiso 1 1 calc R . .
H1 H 0.783(9) 0.019(7) 0.280(4) 0.000 Uiso 1 1 d . . .

loop_
_atom_site_aniso_label
_atom_site_aniso_U_11
_atom_site_aniso_U_22
_atom_site_aniso_U_33
_atom_site_aniso_U_23
_atom_site_aniso_U_13
_atom_site_aniso_U_12
Pt1 0.0547(4) 0.0464(4) 0.0622(4) 0.0169(3) 0.0092(3) 0.0262(3)
Re1 0.0374(3) 0.0492(4) 0.0550(4) 0.0112(3) 0.0000(3) 0.0202(3)
Re2 0.0357(3) 0.0503(4) 0.0643(4) 0.0156(3) 0.0011(3) 0.0175(3)
Sb1 0.0382(5) 0.0467(6) 0.0514(6) 0.0122(5) 0.0002(4) 0.0173(5)
Sb2 0.0421(5) 0.0433(6) 0.0523(6) 0.0117(5) 0.0038(4) 0.0220(5)
P1 0.069(3) 0.046(3) 0.074(3) 0.021(2) 0.013(2) 0.030(2)
O1 0.26(3) 0.084(12) 0.144(16) 0.050(11) 0.103(17) 0.070(14)
O11 0.138(14) 0.083(10) 0.091(10) 0.000(8) -0.017(9) 0.064(10)
O12 0.053(8) 0.113(12) 0.112(11) 0.043(9) 0.035(8) 0.012(8)
O13 0.110(11) 0.065(9) 0.092(10) 0.017(7) 0.042(8) 0.040(8)
O14 0.084(10) 0.146(14) 0.078(9) 0.015(9) -0.025(8) 0.057(10)
O21 0.121(13) 0.061(9) 0.108(11) 0.009(8) 0.001(9) 0.035(9)
O22 0.073(9) 0.111(12) 0.086(9) 0.017(8) -0.024(8) 0.015(8)
O23 0.106(12) 0.065(9) 0.108(11) 0.000(8) 0.008(9) 0.042(9)
O24 0.069(9) 0.110(12) 0.142(13) 0.063(10) 0.044(9) 0.027(9)
C1 0.16(2) 0.095(18) 0.085(15) 0.041(14) 0.038(16) 0.055(17)
C11 0.074(12) 0.060(12) 0.056(10) 0.005(9) -0.005(9) 0.030(10)
C12 0.061(11) 0.060(11) 0.059(10) 0.004(8) -0.007(9) 0.029(9)
C13 0.042(9) 0.073(13) 0.066(11) 0.018(10) -0.001(8) 0.021(9)
C14 0.047(9) 0.082(13) 0.058(10) 0.008(9) -0.003(8) 0.034(9)
C21 0.062(11) 0.062(12) 0.063(11) 0.017(9) 0.008(8) 0.020(10)
C22 0.041(9) 0.083(13) 0.076(11) 0.013(10) -0.004(9) 0.028(9)
C23 0.052(10) 0.051(10) 0.067(10) 0.009(9) -0.007(8) 0.013(9)
C24 0.036(9) 0.070(12) 0.109(14) 0.044(11) 0.015(9) 0.030(9)
C25 0.076(12) 0.062(11) 0.025(7) 0.009(7) 0.010(7) 0.024(9)
C26 0.078(14) 0.061(12) 0.102(15) 0.013(11) 0.017(11) 0.039(11)
C27 0.14(2) 0.077(16) 0.109(17) 0.046(13) 0.050(16) 0.023(15)
C28 0.13(2) 0.056(13) 0.086(14) 0.028(11) -0.008(14) 0.040(14)
C29 0.085(15) 0.079(15) 0.132(18) 0.037(14) -0.018(14) 0.049(13)
C30 0.072(12) 0.049(11) 0.097(13) 0.023(10) -0.010(10) 0.018(9)
C31 0.044(9) 0.071(11) 0.047(8) 0.016(8) 0.001(7) 0.019(8)
C32 0.111(17) 0.078(14) 0.068(12) 0.024(10) 0.013(11) 0.046(13)
C33 0.13(2) 0.086(15) 0.068(13) 0.025(12) 0.032(13) 0.055(15)
C34 0.14(2) 0.074(15) 0.071(15) -0.022(12) 0.027(15) 0.000(15)
C35 0.089(18) 0.15(2) 0.071(15) -0.009(15) 0.003(13) 0.001(17)
C36 0.062(12) 0.124(19) 0.066(12) 0.002(12) 0.007(10) 0.021(12)
C37 0.037(8) 0.051(10) 0.074(10) 0.008(8) 0.008(8) 0.027(7)
C38 0.080(13) 0.085(14) 0.044(9) 0.005(9) -0.002(9) 0.017(11)
C39 0.098(17) 0.099(17) 0.077(14) 0.013(12) 0.005(12) 0.031(14)
C40 0.15(2) 0.074(15) 0.075(14) -0.001(11) 0.028(15) 0.040(16)
C41 0.121(19) 0.094(16) 0.080(14) 0.024(12) 0.038(14) 0.073(15)
C42 0.069(12) 0.073(12) 0.065(11) 0.014(9) 0.014(9) 0.033(10)
C43 0.106(16) 0.061(12) 0.070(12) 0.016(10) 0.000(11) 0.038(12)
C44 0.29(4) 0.12(2) 0.075(15) 0.045(15) 0.03(2) 0.10(3)
C45 0.11(2) 0.12(2) 0.20(3) 0.08(2) -0.04(2) 0.013(17)
C46 0.16(2) 0.084(16) 0.100(16) 0.040(13) -0.007(16) 0.041(16)
C47 0.080(14) 0.046(11) 0.128(17) 0.030(11) -0.003(13) 0.009(10)
C48 0.11(2) 0.12(2) 0.17(2) 0.068(19) -0.019(18) 0.031(17)
C49 0.15(3) 0.063(17) 0.29(4) 0.00(2) -0.06(3) 0.004(17)
C50 0.10(2) 0.20(3) 0.16(3) 0.06(2) 0.052(19) 0.04(2)
C51 0.12(2) 0.066(14) 0.14(2) 0.028(13) 0.057(16) 0.071(14)
C52 0.13(3) 0.22(4) 0.22(3) 0.11(3) 0.10(2) 0.12(3)
C53 0.32(5) 0.11(2) 0.22(3) 0.07(2) 0.16(3) 0.16(3)
C54 0.18(3) 0.102(19) 0.085(16) 0.022(14) 0.060(17) 0.070(19)

loop_
_atom_type_symbol
_atom_type_description
_atom_type_scat_dispersion_real
_atom_type_scat_dispersion_imag
_atom_type_scat_source
C C 0.0033 0.0016 'International Tables Vol C Tables 4.2.6.8 and 6.1.1.4'
H H 0.0000 0.0000 'International Tables Vol C Tables 4.2.6.8 and 6.1.1.4'
O O 0.0106 0.0060 'International Tables Vol C Tables 4.2.6.8 and 6.1.1.4'
P P 0.1023 0.0942 'International Tables Vol C Tables 4.2.6.8 and 6.1.1.4'
Sb Sb -0.5866 1.5461 'International Tables Vol C Tables 4.2.6.8 and 6.1.1.4'
Re Re -1.0185 7.2310 'International Tables Vol C Tables 4.2.6.8 and 6.1.1.4'
Pt Pt -1.7033 8.3905 'International Tables Vol C Tables 4.2.6.8 and 6.1.1.4'

loop_
_geom_angle_atom_site_label_1
_geom_angle_atom_site_label_2
_geom_angle_atom_site_label_3
_geom_angle
_geom_angle_site_symmetry_1
_geom_angle_site_symmetry_3
_geom_angle_publ_flag
C1 Pt1 P1 104.6(7) . . ?
C1 Pt1 Sb2 92.4(7) . . ?
P1 Pt1 Sb2 162.21(12) . . ?
C1 Pt1 H1 164(4) . . ?
P1 Pt1 H1 90(4) . . ?
Sb2 Pt1 H1 73(4) . . ?
C14 Re1 C12 95.8(7) . . ?
C14 Re1 C11 90.7(7) . . ?
C12 Re1 C11 92.9(7) . . ?
C14 Re1 C13 93.1(7) . . ?
C12 Re1 C13 95.0(7) . . ?
C11 Re1 C13 170.8(7) . . ?
C14 Re1 Sb1 171.1(5) . . ?
C12 Re1 Sb1 92.6(4) . . ?
C11 Re1 Sb1 86.2(5) . . ?
C13 Re1 Sb1 88.8(4) . . ?
C14 Re1 Sb2 94.6(5) . . ?
C12 Re1 Sb2 169.5(4) . . ?
C11 Re1 Sb2 86.0(5) . . ?
C13 Re1 Sb2 85.4(5) . . ?
Sb1 Re1 Sb2 76.86(3) . . ?
C24 Re2 C22 96.8(7) . . ?
C24 Re2 C23 95.2(7) . . ?
C22 Re2 C23 89.8(7) . . ?
C24 Re2 C21 95.5(7) . . ?
C22 Re2 C21 95.0(7) . . ?
C23 Re2 C21 167.6(7) . . ?
C24 Re2 Sb1 165.9(5) . . ?
C22 Re2 Sb1 97.1(5) . . ?
C23 Re2 Sb1 82.2(5) . . ?
C21 Re2 Sb1 85.9(5) . . ?
C24 Re2 Sb2 88.8(5) . . ?
C22 Re2 Sb2 173.3(5) . . ?
C23 Re2 Sb2 86.2(5) . . ?
C21 Re2 Sb2 87.9(5) . . ?
Sb1 Re2 Sb2 77.14(3) . . ?
C31 Sb1 C25 97.4(5) . . ?
C31 Sb1 Re2 110.2(4) . . ?
C25 Sb1 Re2 115.1(5) . . ?
C31 Sb1 Re1 115.3(4) . . ?
C25 Sb1 Re1 114.9(4) . . ?
Re2 Sb1 Re1 104.37(4) . . ?
C37 Sb2 Pt1 104.7(4) . . ?
C37 Sb2 Re2 110.3(4) . . ?
Pt1 Sb2 Re2 110.52(4) . . ?
C37 Sb2 Re1 108.4(4) . . ?
Pt1 Sb2 Re1 121.15(4) . . ?
Re2 Sb2 Re1 101.62(4) . . ?
C47 P1 C43 110.7(9) . . ?
C47 P1 C51 108.4(12) . . ?
C43 P1 C51 108.7(10) . . ?
C47 P1 Pt1 105.7(6) . . ?
C43 P1 Pt1 112.9(6) . . ?
C51 P1 Pt1 110.3(7) . . ?
O1 C1 Pt1 175(2) . . ?
O11 C11 Re1 176.7(15) . . ?
O12 C12 Re1 179.3(15) . . ?
O13 C13 Re1 177.8(15) . . ?
O14 C14 Re1 176.7(16) . . ?
O21 C21 Re2 177.4(16) . . ?
O22 C22 Re2 176.1(17) . . ?
O23 C23 Re2 177.1(16) . . ?
O24 C24 Re2 179.4(15) . . ?
C26 C25 C30 121.1(16) . . ?
C26 C25 Sb1 120.1(14) . . ?
C30 C25 Sb1 118.5(13) . . ?
C25 C26 C27 118.0(19) . . ?
C25 C26 H26 121.0 . . ?
C27 C26 H26 121.0 . . ?
C28 C27 C26 120(2) . . ?
C28 C27 H27 120.2 . . ?
C26 C27 H27 120.2 . . ?
C29 C28 C27 121.2(18) . . ?
C29 C28 H28 119.4 . . ?
C27 C28 H28 119.4 . . ?
C28 C29 C30 119.8(19) . . ?
C28 C29 H29 120.1 . . ?
C30 C29 H29 120.1 . . ?
C29 C30 C25 120.4(18) . . ?
C29 C30 H30 119.8 . . ?
C25 C30 H30 119.8 . . ?
C36 C31 C32 116.2(17) . . ?
C36 C31 Sb1 120.6(14) . . ?
C32 C31 Sb1 123.1(12) . . ?
C33 C32 C31 122(2) . . ?
C33 C32 H32 119.1 . . ?
C31 C32 H32 119.1 . . ?
C34 C33 C32 118(2) . . ?
C34 C33 H33 120.8 . . ?
C32 C33 H33 120.8 . . ?
C35 C34 C33 121(2) . . ?
C35 C34 H34 119.4 . . ?
C33 C34 H34 119.4 . . ?
C34 C35 C36 118(2) . . ?
C34 C35 H35 121.2 . . ?
C36 C35 H35 121.2 . . ?
C31 C36 C35 125(2) . . ?
C31 C36 H36 117.7 . . ?
C35 C36 H36 117.7 . . ?
C38 C37 C42 117.4(16) . . ?
C38 C37 Sb2 120.3(12) . . ?
C42 C37 Sb2 122.3(12) . . ?
C39 C38 C37 123(2) . . ?
C39 C38 H38 118.7 . . ?
C37 C38 H38 118.7 . . ?
C38 C39 C40 119(2) . . ?
C38 C39 H39 120.3 . . ?
C40 C39 H39 120.3 . . ?
C41 C40 C39 119(2) . . ?
C41 C40 H40 120.6 . . ?
C39 C40 H40 120.6 . . ?
C42 C41 C40 121(2) . . ?
C42 C41 H41 119.6 . . ?
C40 C41 H41 119.6 . . ?
C41 C42 C37 120.7(18) . . ?
C41 C42 H42 119.6 . . ?
C37 C42 H42 119.6 . . ?
C44 C43 C46 105.5(18) . . ?
C44 C43 C45 108(2) . . ?
C46 C43 C45 106.3(17) . . ?
C44 C43 P1 112.0(14) . . ?
C46 C43 P1 113.7(13) . . ?
C45 C43 P1 110.6(15) . . ?
C43 C44 H44A 109.5 . . ?
C43 C44 H44B 109.5 . . ?
H44A C44 H44B 109.5 . . ?
C43 C44 H44C 109.5 . . ?
H44A C44 H44C 109.5 . . ?
H44B C44 H44C 109.5 . . ?
C43 C45 H45A 109.5 . . ?
C43 C45 H45B 109.5 . . ?
H45A C45 H45B 109.5 . . ?
C43 C45 H45C 109.5 . . ?
H45A C45 H45C 109.5 . . ?
H45B C45 H45C 109.5 . . ?
C43 C46 H46A 109.5 . . ?
C43 C46 H46B 109.5 . . ?
H46A C46 H46B 109.5 . . ?
C43 C46 H46C 109.5 . . ?
H46A C46 H46C 109.5 . . ?
H46B C46 H46C 109.5 . . ?
C48 C47 C49 111(2) . . ?
C48 C47 C50 105(2) . . ?
C49 C47 C50 107(2) . . ?
C48 C47 P1 109.7(14) . . ?
C49 C47 P1 115.5(17) . . ?
C50 C47 P1 108.8(17) . . ?
C47 C48 H48A 109.5 . . ?
C47 C48 H48B 109.5 . . ?
H48A C48 H48B 109.5 . . ?
C47 C48 H48C 109.5 . . ?
H48A C48 H48C 109.5 . . ?
H48B C48 H48C 109.5 . . ?
C47 C49 H49A 109.5 . . ?
C47 C49 H49B 109.5 . . ?
H49A C49 H49B 109.5 . . ?
C47 C49 H49C 109.5 . . ?
H49A C49 H49C 109.5 . . ?
H49B C49 H49C 109.5 . . ?
C47 C50 H50A 109.5 . . ?
C47 C50 H50B 109.5 . . ?
H50A C50 H50B 109.5 . . ?
C47 C50 H50C 109.5 . . ?
H50A C50 H50C 109.5 . . ?
H50B C50 H50C 109.5 . . ?
C53 C51 C52 111(2) . . ?
C53 C51 C54 109(2) . . ?
C52 C51 C54 103(2) . . ?
C53 C51 P1 114.2(17) . . ?
C52 C51 P1 107.8(17) . . ?
C54 C51 P1 111.3(15) . . ?
C51 C52 H52A 109.5 . . ?
C51 C52 H52B 109.5 . . ?
H52A C52 H52B 109.5 . . ?
C51 C52 H52C 109.5 . . ?
H52A C52 H52C 109.5 . . ?
H52B C52 H52C 109.5 . . ?
C51 C53 H53A 109.5 . . ?
C51 C53 H53B 109.5 . . ?
H53A C53 H53B 109.5 . . ?
C51 C53 H53C 109.5 . . ?
H53A C53 H53C 109.5 . . ?
H53B C53 H53C 109.5 . . ?
C51 C54 H54A 109.5 . . ?
C51 C54 H54B 109.5 . . ?
H54A C54 H54B 109.5 . . ?
C51 C54 H54C 109.5 . . ?
H54A C54 H54C 109.5 . . ?
H54B C54 H54C 109.5 . . ?

loop_
_geom_bond_atom_site_label_1
_geom_bond_atom_site_label_2
_geom_bond_distance
_geom_bond_site_symmetry_2
_geom_bond_publ_flag
Pt1 C1 1.81(2) . ?
Pt1 P1 2.365(4) . ?
Pt1 Sb2 2.6100(12) . ?
Pt1 H1 1.21(8) . ?
Re1 C14 1.940(15) . ?
Re1 C12 1.943(19) . ?
Re1 C11 1.964(18) . ?
Re1 C13 1.98(2) . ?
Re1 Sb1 2.7572(11) . ?
Re1 Sb2 2.8099(12) . ?
Re2 C24 1.935(17) . ?
Re2 C22 1.942(17) . ?
Re2 C23 1.983(19) . ?
Re2 C21 1.99(2) . ?
Re2 Sb1 2.7480(12) . ?
Re2 Sb2 2.8015(11) . ?
Sb1 C31 2.131(16) . ?
Sb1 C25 2.173(16) . ?
Sb2 C37 2.158(16) . ?
P1 C47 1.90(2) . ?
P1 C43 1.899(18) . ?
P1 C51 1.91(2) . ?
O1 C1 1.19(2) . ?
O11 C11 1.159(19) . ?
O12 C12 1.144(19) . ?
O13 C13 1.14(2) . ?
O14 C14 1.148(17) . ?
O21 C21 1.16(2) . ?
O22 C22 1.148(18) . ?
O23 C23 1.142(19) . ?
O24 C24 1.136(18) . ?
C25 C26 1.30(2) . ?
C25 C30 1.41(2) . ?
C26 C27 1.46(3) . ?
C26 H26 0.9300 . ?
C27 C28 1.38(3) . ?
C27 H27 0.9300 . ?
C28 C29 1.31(3) . ?
C28 H28 0.9300 . ?
C29 C30 1.39(2) . ?
C29 H29 0.9300 . ?
C30 H30 0.9300 . ?
C31 C36 1.35(2) . ?
C31 C32 1.40(2) . ?
C32 C33 1.39(3) . ?
C32 H32 0.9300 . ?
C33 C34 1.38(3) . ?
C33 H33 0.9300 . ?
C34 C35 1.37(3) . ?
C34 H34 0.9300 . ?
C35 C36 1.38(3) . ?
C35 H35 0.9300 . ?
C36 H36 0.9300 . ?
C37 C38 1.39(2) . ?
C37 C42 1.39(2) . ?
C38 C39 1.35(3) . ?
C38 H38 0.9300 . ?
C39 C40 1.39(3) . ?
C39 H39 0.9300 . ?
C40 C41 1.39(3) . ?
C40 H40 0.9300 . ?
C41 C42 1.36(2) . ?
C41 H41 0.9300 . ?
C42 H42 0.9300 . ?
C43 C44 1.48(3) . ?
C43 C46 1.58(3) . ?
C43 C45 1.59(3) . ?
C44 H44A 0.9600 . ?
C44 H44B 0.9600 . ?
C44 H44C 0.9600 . ?
C45 H45A 0.9600 . ?
C45 H45B 0.9600 . ?
C45 H45C 0.9600 . ?
C46 H46A 0.9600 . ?
C46 H46B 0.9600 . ?
C46 H46C 0.9600 . ?
C47 C48 1.52(3) . ?
C47 C49 1.54(3) . ?
C47 C50 1.56(3) . ?
C48 H48A 0.9600 . ?
C48 H48B 0.9600 . ?
C48 H48C 0.9600 . ?
C49 H49A 0.9600 . ?
C49 H49B 0.9600 . ?
C49 H49C 0.9600 . ?
C50 H50A 0.9600 . ?
C50 H50B 0.9600 . ?
C50 H50C 0.9600 . ?
C51 C53 1.52(3) . ?
C51 C52 1.55(4) . ?
C51 C54 1.55(3) . ?
C52 H52A 0.9600 . ?
C52 H52B 0.9600 . ?
C52 H52C 0.9600 . ?
C53 H53A 0.9600 . ?
C53 H53B 0.9600 . ?
C53 H53C 0.9600 . ?
C54 H54A 0.9600 . ?
C54 H54B 0.9600 . ?
C54 H54C 0.9600 . ?
